data_4133555
loop_
_publ_author_name
'Okamoto, Yuta'
'Tanioka, Masaru'
'Muranaka, Atsuya'
'Miyamoto, Kazunori'
'Aoyama, Tetsuya'
'Ouyang, Xingmei'
'Kamino, Shinichiro'
'Sawada, Daisuke'
'Uchiyama, Masanobu'

_publ_section_title
;
 Stable Thiele's Hydrocarbon Derivatives Exhibiting Near-Infrared
 Absorption/Emission and Two-Step Electrochromism.
;
_journal_issue 51
_journal_name_full 'Journal of the American Chemical Society'
_journal_page_first 17857
_journal_page_last 17861
_journal_paper_doi 10.1021/jacs.8b11092
_journal_volume 140
_journal_year 2018
_chemical_formula_moiety 'C58 H66 N2 O4'
_chemical_formula_sum 'C58 H66 N2 O4'
_chemical_formula_weight 855.17
_space_group_crystal_system triclinic
_space_group_IT_number 2
_space_group_name_Hall '-P 1'
_space_group_name_H-M_alt 'P -1'
_atom_sites_solution_hydrogens geom
_atom_sites_solution_primary direct
_atom_sites_solution_secondary difmap
_cell_angle_alpha 84.384(4)
_cell_angle_beta 76.739(4)
_cell_angle_gamma 71.034(4)
_cell_formula_units_Z 1
_cell_length_a 7.7432(3)
_cell_length_b 9.6665(4)
_cell_length_c 16.3637(9)
_cell_measurement_reflns_used 4083
_cell_measurement_temperature 93
_cell_measurement_theta_max 73.23
_cell_measurement_theta_min 5.51
_cell_volume 1127.08(9)
_computing_cell_refinement 'CrysAlisPro 1.171.39.29d (Rigaku OD, 2017)'
_computing_data_collection 'CrysAlisPro 1.171.39.29d (Rigaku OD, 2017)'
_computing_data_reduction 'CrysAlisPro 1.171.39.29d (Rigaku OD, 2017)'
_computing_molecular_graphics 'CrystalStructure 4.2.4'
_computing_publication_material 'CrystalStructure 4.2.4 (Rigaku, 2016)'
_computing_structure_refinement 'SHELXL Version 2014/7 (Sheldrick, 2008)'
_computing_structure_solution 'SHELXT Version 2014/5 (Sheldrick, 2014)'
_diffrn_ambient_temperature 93
_diffrn_measured_fraction_theta_full 0.982
_diffrn_measured_fraction_theta_max 0.982
_diffrn_measurement_device_type 'Rigaku XtaLAB PRO MM007'
_diffrn_radiation_type 'Cu K\a'
_diffrn_radiation_wavelength 1.54184
_diffrn_reflns_av_R_equivalents 0.0341
_diffrn_reflns_Laue_measured_fraction_full 0.982
_diffrn_reflns_Laue_measured_fraction_max 0.982
_diffrn_reflns_limit_h_max 7
_diffrn_reflns_limit_h_min -9
_diffrn_reflns_limit_k_max 8
_diffrn_reflns_limit_k_min -11
_diffrn_reflns_limit_l_max 19
_diffrn_reflns_limit_l_min -19
_diffrn_reflns_number 11388
_diffrn_reflns_point_group_measured_fraction_full 0.982
_diffrn_reflns_point_group_measured_fraction_max 0.982
_diffrn_reflns_theta_full 67.684
_diffrn_reflns_theta_max 68.247
_diffrn_reflns_theta_min 2.775
_diffrn_standards_number 0
_exptl_absorpt_coefficient_mu 0.606
_exptl_absorpt_correction_T_max 0.997
_exptl_absorpt_correction_T_min 0.625
_exptl_absorpt_correction_type multi-scan
_exptl_absorpt_process_details
;
CrysAlisPro 1.171.39.29d (Rigaku Oxford Diffraction, 2017)
Empirical absorption correction using spherical harmonics,
 implemented in SCALE3 ABSPACK scaling algorithm.
;
_exptl_crystal_colour brown
_exptl_crystal_density_diffrn 1.260
_exptl_crystal_density_method 'not measured'
_exptl_crystal_description plate
_exptl_crystal_F_000 460.00
_exptl_crystal_size_max 0.300
_exptl_crystal_size_mid 0.040
_exptl_crystal_size_min 0.005
_refine_diff_density_max 0.64
_refine_diff_density_min -0.61
_refine_ls_extinction_method none
_refine_ls_goodness_of_fit_ref 1.044
_refine_ls_hydrogen_treatment constr
_refine_ls_number_parameters 320
_refine_ls_number_reflns 4058
_refine_ls_number_restraints 152
_refine_ls_R_factor_all 0.0757
_refine_ls_R_factor_gt 0.0655
_refine_ls_shift/su_max 0.001
_refine_ls_structure_factor_coef Fsqd
_refine_ls_weighting_details 'w = 1/[\s^2^(Fo^2^)+(0.0939P)^2^+0.9458P] where P=(Fo^2^+2Fc^2^)/3'
_refine_ls_weighting_scheme calc
_refine_ls_wR_factor_gt 0.1701
_refine_ls_wR_factor_ref 0.1792
_reflns_Friedel_coverage 0.000
_reflns_number_gt 3405
_reflns_number_total 4058
_reflns_threshold_expression F^2^>2.0\s(F^2^)
_cod_data_source_file ja8b11092_si_002.cif
_cod_data_source_block SX17066R
_cod_database_code 4133555

loop_
_space_group_symop_id
_space_group_symop_operation_xyz
1 +X,+Y,+Z
2 -X,-Y,-Z

loop_
_atom_site_label
_atom_site_type_symbol
_atom_site_fract_x
_atom_site_fract_y
_atom_site_fract_z
_atom_site_U_iso_or_equiv
_atom_site_adp_type
_atom_site_occupancy
_atom_site_site_symmetry_order
_atom_site_calc_flag
_atom_site_refinement_flags_posn
_atom_site_refinement_flags_adp
_atom_site_refinement_flags_occupancy
_atom_site_disorder_assembly
_atom_site_disorder_group
O1 O 0.35905(19) 0.40448(15) 0.40778(9) 0.0231(3) Uani 1 1 d . . . . .
O2 O 0.3187(2) 0.14975(17) 0.39918(10) 0.0292(4) Uani 1 1 d . . . . .
N3 N 0.8958(3) 0.4779(2) 0.22817(13) 0.0304(5) Uani 1 1 d . . . . .
C4 C 0.0122(3) 0.1388(2) 0.42293(13) 0.0226(4) Uani 1 1 d . . . . .
C5 C 0.4634(3) 0.4979(2) 0.38332(13) 0.0222(4) Uani 1 1 d . . . . .
C6 C 0.1841(3) 0.4522(2) 0.45235(12) 0.0210(4) Uani 1 1 d . . . . .
C7 C 0.4064(3) 0.6361(2) 0.41724(13) 0.0227(4) Uani 1 1 d . . . . .
C8 C 0.0691(3) 0.0173(2) 0.37295(13) 0.0242(5) Uani 1 1 d . . . . .
H8 H 0.1938 -0.0201 0.3463 0.029 Uiso 1 1 calc R U . . .
C9 C -0.1758(3) 0.1927(2) 0.46497(13) 0.0214(4) Uani 1 1 d . . . . .
C10 C 0.6774(3) 0.6742(2) 0.31964(14) 0.0266(5) Uani 1 1 d . . . . .
H10 H 0.7471 0.7366 0.2975 0.032 Uiso 1 1 calc R U . . .
C11 C 0.1528(3) 0.2109(2) 0.42665(13) 0.0230(4) Uani 1 1 d . . . . .
C12 C -0.3046(3) 0.1296(2) 0.45043(13) 0.0233(4) Uani 1 1 d . . . . .
H12 H -0.4305 0.1682 0.4751 0.028 Uiso 1 1 calc R U . . .
C13 C 0.1185(3) 0.5926(2) 0.48843(13) 0.0217(4) Uani 1 1 d . . . . .
C14 C 0.5193(3) 0.7242(2) 0.38038(14) 0.0243(5) Uani 1 1 d . . . . .
H14 H 0.4848 0.8197 0.3981 0.029 Uiso 1 1 calc R U . . .
C15 C 0.0798(3) 0.3569(2) 0.46135(13) 0.0209(4) Uani 1 1 d . . . . .
C16 C 0.2360(3) 0.6762(2) 0.47872(13) 0.0223(4) Uani 1 1 d . . . . .
C17 C 0.6233(3) 0.4425(2) 0.32334(13) 0.0236(5) Uani 1 1 d . . . . .
H17 H 0.6552 0.3474 0.3053 0.028 Uiso 1 1 calc R U . . .
C18 C 0.7384(3) 0.5294(2) 0.28929(14) 0.0257(5) Uani 1 1 d . . . . .
C19 C -0.0578(3) -0.0484(2) 0.36250(14) 0.0261(5) Uani 1 1 d . . . . .
H19 H -0.0181 -0.1320 0.3307 0.031 Uiso 1 1 calc R U . . .
C20 C -0.2456(3) 0.0110(2) 0.39989(14) 0.0252(5) Uani 1 1 d . . . . .
H20 H -0.3321 -0.0302 0.3904 0.030 Uiso 1 1 calc R U . . .
C21 C 1.2596(3) 0.6812(3) 0.20337(15) 0.0303(5) Uani 1 1 d . . . . .
H21A H 1.1725 0.7736 0.1897 0.036 Uiso 1 1 calc R U . . .
H21B H 1.3179 0.6997 0.2459 0.036 Uiso 1 1 calc R U . . .
C22 C 1.0112(3) 0.5699(3) 0.18912(14) 0.0281(5) Uani 1 1 d . . . . .
H22A H 0.9303 0.6683 0.1810 0.034 Uiso 1 1 calc R U . . .
H22B H 1.0801 0.5324 0.1342 0.034 Uiso 1 1 calc R U . . .
C23 C 1.4099(3) 0.6288(3) 0.12525(15) 0.0322(5) Uani 1 1 d . . . . .
H23A H 1.3514 0.6205 0.0803 0.039 Uiso 1 1 calc R U . . .
H23B H 1.4912 0.5322 0.1367 0.039 Uiso 1 1 calc R U . . .
C24 C 1.1494(3) 0.5763(3) 0.24098(15) 0.0294(5) Uani 1 1 d . . . . .
H24A H 1.0814 0.6067 0.2972 0.035 Uiso 1 1 calc R U . . .
H24B H 1.2362 0.4790 0.2455 0.035 Uiso 1 1 calc R U . . .
C25 C 0.9675(3) 0.3231(3) 0.20749(15) 0.0316(5) Uani 1 1 d . . . . .
H25A H 0.9492 0.2653 0.2587 0.038 Uiso 1 1 calc R U . . .
H25B H 1.1009 0.2976 0.1848 0.038 Uiso 1 1 calc R U . . .
C26 C 1.5270(3) 0.7315(3) 0.09639(16) 0.0366(6) Uani 1 1 d . . . . .
H26A H 1.4478 0.8242 0.0783 0.044 Uiso 1 1 calc R U . . .
H26B H 1.5710 0.7500 0.1439 0.044 Uiso 1 1 calc R U . . .
C27 C 0.8750(4) 0.2825(3) 0.14415(16) 0.0388(6) Uani 1 1 d . U . . .
H27A H 0.7405 0.3234 0.1616 0.047 Uiso 1 1 calc R U . . .
H27B H 0.9127 0.3256 0.0897 0.047 Uiso 1 1 calc R U . . .
C28 C 1.6932(4) 0.6741(3) 0.02581(18) 0.0450(7) Uani 1 1 d . . . . .
H28A H 1.7766 0.5853 0.0442 0.068 Uiso 1 1 calc R U . . .
H28B H 1.7573 0.7457 0.0099 0.068 Uiso 1 1 calc R U . . .
H28C H 1.6516 0.6547 -0.0215 0.068 Uiso 1 1 calc R U . . .
C29 C 0.9264(4) 0.1168(3) 0.13583(19) 0.0486(7) Uani 1 1 d D U . . .
H29A H 0.9098 0.0722 0.1916 0.058 Uiso 0.942(4) 1 calc R U P A 1
H29B H 1.0575 0.0788 0.1092 0.058 Uiso 0.942(4) 1 calc R U P A 1
H29C H 0.9642 0.0952 0.0765 0.058 Uiso 0.058(4) 1 calc R U P A 2
H29D H 1.0342 0.0701 0.1607 0.058 Uiso 0.058(4) 1 calc R U P A 2
C30 C 0.6032(5) 0.1188(3) 0.1175(2) 0.0478(8) Uani 0.942(4) 1 d D U P A 1
H30A H 0.5579 0.2248 0.1142 0.057 Uiso 0.942(4) 1 calc R U P A 1
H30B H 0.5455 0.0830 0.0809 0.057 Uiso 0.942(4) 1 calc R U P A 1
C31 C 0.8088(5) 0.0707(4) 0.0840(2) 0.0553(9) Uani 0.942(4) 1 d D U P A 1
H31A H 0.8328 0.1100 0.0272 0.066 Uiso 0.942(4) 1 calc R U P A 1
H31B H 0.8524 -0.0351 0.0809 0.066 Uiso 0.942(4) 1 calc R U P A 1
C32 C 0.5378(5) 0.0712(4) 0.2052(2) 0.0530(8) Uani 0.942(4) 1 d D U P A 1
H32A H 0.5934 -0.0325 0.2115 0.079 Uiso 0.942(4) 1 calc R U P A 1
H32B H 0.4043 0.0949 0.2172 0.079 Uiso 0.942(4) 1 calc R U P A 1
H32C H 0.5735 0.1207 0.2435 0.079 Uiso 0.942(4) 1 calc R U P A 1
C31A C 0.780(6) 0.049(6) 0.174(3) 0.057(5) Uani 0.058(4) 1 d D U P A 2
H31C H 0.6952 0.1284 0.2095 0.068 Uiso 0.058(4) 1 calc R U P A 2
H31D H 0.8452 -0.0197 0.2129 0.068 Uiso 0.058(4) 1 calc R U P A 2
C30A C 0.641(4) -0.0290(17) 0.1661(12) 0.069(7) Uani 0.058(4) 1 d D U P A 2
H30C H 0.6761 -0.0700 0.1107 0.083 Uiso 0.058(4) 1 calc DR U P A 2
H30D H 0.6489 -0.1096 0.2069 0.083 Uiso 0.058(4) 1 calc DR U P A 2
C32A C 0.444(5) 0.067(6) 0.179(4) 0.055(9) Uani 0.058(4) 1 d D U P A 2
H32D H 0.3972 0.0698 0.1295 0.082 Uiso 0.058(4) 1 calc R U P A 2
H32E H 0.4387 0.1644 0.1906 0.082 Uiso 0.058(4) 1 calc R U P A 2
H32F H 0.3700 0.0303 0.2258 0.082 Uiso 0.058(4) 1 calc R U P A 2

loop_
_atom_site_aniso_label
_atom_site_aniso_U_11
_atom_site_aniso_U_22
_atom_site_aniso_U_33
_atom_site_aniso_U_23
_atom_site_aniso_U_13
_atom_site_aniso_U_12
O1 0.0183(7) 0.0210(7) 0.0318(8) -0.0008(6) -0.0029(6) -0.0103(6)
O2 0.0190(8) 0.0256(8) 0.0446(9) -0.0081(7) -0.0035(7) -0.0092(6)
N3 0.0241(9) 0.0255(10) 0.0398(11) -0.0020(8) 0.0026(8) -0.0112(8)
C4 0.0210(10) 0.0212(10) 0.0284(11) 0.0021(8) -0.0072(8) -0.0099(8)
C5 0.0191(10) 0.0244(11) 0.0273(11) 0.0029(8) -0.0070(8) -0.0119(8)
C6 0.0175(9) 0.0231(10) 0.0228(10) 0.0011(8) -0.0048(8) -0.0068(8)
C7 0.0199(10) 0.0214(10) 0.0302(11) 0.0015(8) -0.0088(8) -0.0092(8)
C8 0.0206(10) 0.0241(10) 0.0288(11) 0.0000(8) -0.0055(8) -0.0082(8)
C9 0.0207(10) 0.0189(10) 0.0265(10) 0.0015(8) -0.0063(8) -0.0085(8)
C10 0.0224(10) 0.0243(11) 0.0361(12) 0.0027(9) -0.0053(9) -0.0129(9)
C11 0.0196(10) 0.0238(11) 0.0270(10) -0.0002(8) -0.0054(8) -0.0087(8)
C12 0.0190(10) 0.0219(10) 0.0301(11) 0.0007(8) -0.0058(8) -0.0079(8)
C13 0.0210(10) 0.0204(10) 0.0261(10) 0.0015(8) -0.0079(8) -0.0083(8)
C14 0.0200(10) 0.0233(11) 0.0326(11) 0.0000(8) -0.0067(9) -0.0101(8)
C15 0.0189(10) 0.0198(10) 0.0265(10) -0.0005(8) -0.0060(8) -0.0084(8)
C16 0.0201(10) 0.0201(10) 0.0284(11) 0.0021(8) -0.0088(8) -0.0069(8)
C17 0.0220(10) 0.0210(10) 0.0294(11) 0.0003(8) -0.0062(9) -0.0086(8)
C18 0.0196(10) 0.0266(11) 0.0318(11) 0.0003(9) -0.0041(9) -0.0098(9)
C19 0.0277(11) 0.0225(11) 0.0304(11) -0.0018(8) -0.0063(9) -0.0103(9)
C20 0.0226(10) 0.0258(11) 0.0329(11) 0.0008(9) -0.0086(9) -0.0136(9)
C21 0.0269(11) 0.0312(12) 0.0351(12) 0.0006(9) -0.0079(10) -0.0118(9)
C22 0.0216(10) 0.0293(12) 0.0327(12) 0.0013(9) -0.0004(9) -0.0114(9)
C23 0.0258(11) 0.0329(12) 0.0383(13) -0.0013(10) -0.0042(10) -0.0115(10)
C24 0.0246(11) 0.0304(12) 0.0318(12) 0.0024(9) -0.0035(9) -0.0091(9)
C25 0.0244(11) 0.0263(11) 0.0391(13) 0.0009(9) 0.0018(10) -0.0075(9)
C26 0.0337(13) 0.0434(14) 0.0379(13) 0.0007(11) -0.0061(11) -0.0203(11)
C27 0.0428(14) 0.0334(13) 0.0342(13) -0.0010(10) -0.0032(11) -0.0071(11)
C28 0.0340(13) 0.0539(17) 0.0476(15) 0.0047(13) -0.0015(12) -0.0208(12)
C29 0.0559(17) 0.0359(15) 0.0486(16) -0.0094(12) -0.0096(13) -0.0057(12)
C30 0.0632(19) 0.0390(16) 0.0498(17) 0.0017(13) -0.0186(15) -0.0240(14)
C31 0.085(2) 0.0443(17) 0.0430(16) -0.0070(13) -0.0106(16) -0.0297(17)
C32 0.061(2) 0.0474(18) 0.0543(19) 0.0037(15) -0.0172(16) -0.0203(16)
C31A 0.069(9) 0.043(8) 0.053(10) -0.007(8) -0.011(8) -0.010(7)
C30A 0.073(10) 0.061(11) 0.068(13) -0.011(11) -0.009(10) -0.014(9)
C32A 0.069(12) 0.050(17) 0.043(18) -0.032(15) -0.007(11) -0.010(11)

loop_
_atom_type_symbol
_atom_type_description
_atom_type_scat_dispersion_real
_atom_type_scat_dispersion_imag
_atom_type_scat_source
C C 0.0181 0.0091
;
International Tables for Crystallography
(Vol. C, Tables 4.2.6.8 and 6.1.1.4)
;
H H 0.0000 0.0000
;
International Tables for Crystallography
(Vol. C, Table 6.1.1.4)
;
N N 0.0311 0.0180
;
International Tables for Crystallography
(Vol. C, Tables 4.2.6.8 and 6.1.1.4)
;
O O 0.0492 0.0322
;
International Tables for Crystallography
(Vol. C, Tables 4.2.6.8 and 6.1.1.4)
;

loop_
_geom_angle_atom_site_label_1
_geom_angle_atom_site_label_2
_geom_angle_atom_site_label_3
_geom_angle
_geom_angle_site_symmetry_3
C6 O1 C5 120.85(16) .
C18 N3 C25 120.54(18) .
C18 N3 C22 121.76(18) .
C25 N3 C22 117.23(18) .
C8 C4 C9 119.55(18) .
C8 C4 C11 117.92(18) .
C9 C4 C11 122.47(18) .
O1 C5 C17 114.04(18) .
O1 C5 C7 121.19(19) .
C17 C5 C7 124.76(19) .
O1 C6 C15 116.30(18) .
O1 C6 C13 119.17(18) .
C15 C6 C13 124.52(19) .
C5 C7 C14 114.45(19) .
C5 C7 C16 117.36(18) .
C14 C7 C16 127.96(19) .
C19 C8 C4 120.6(2) .
C19 C8 H8 119.7 .
C4 C8 H8 119.7 .
C12 C9 C4 119.13(19) .
C12 C9 C16 121.55(18) 2_566
C4 C9 C16 119.24(18) 2_566
C14 C10 C18 121.88(19) .
C14 C10 H10 119.1 .
C18 C10 H10 119.1 .
O2 C11 C15 123.62(18) .
O2 C11 C4 120.17(19) .
C15 C11 C4 116.17(17) .
C20 C12 C9 120.09(19) .
C20 C12 H12 120.0 .
C9 C12 H12 120.0 .
C16 C13 C6 119.94(19) .
C16 C13 C15 122.16(18) 2_566
C6 C13 C15 117.89(18) 2_566
C10 C14 C7 122.5(2) .
C10 C14 H14 118.8 .
C7 C14 H14 118.8 .
C6 C15 C11 123.50(18) .
C6 C15 C13 117.58(18) 2_566
C11 C15 C13 118.91(17) 2_566
C13 C16 C7 118.84(19) .
C13 C16 C9 117.49(18) 2_566
C7 C16 C9 123.67(18) 2_566
C5 C17 C18 120.1(2) .
C5 C17 H17 119.9 .
C18 C17 H17 119.9 .
N3 C18 C17 121.3(2) .
N3 C18 C10 122.58(19) .
C17 C18 C10 116.12(19) .
C8 C19 C20 119.6(2) .
C8 C19 H19 120.2 .
C20 C19 H19 120.2 .
C12 C20 C19 120.84(19) .
C12 C20 H20 119.6 .
C19 C20 H20 119.6 .
C23 C21 C24 115.5(2) .
C23 C21 H21A 108.4 .
C24 C21 H21A 108.4 .
C23 C21 H21B 108.4 .
C24 C21 H21B 108.4 .
H21A C21 H21B 107.5 .
N3 C22 C24 113.25(19) .
N3 C22 H22A 108.9 .
C24 C22 H22A 108.9 .
N3 C22 H22B 108.9 .
C24 C22 H22B 108.9 .
H22A C22 H22B 107.7 .
C21 C23 C26 112.6(2) .
C21 C23 H23A 109.1 .
C26 C23 H23A 109.1 .
C21 C23 H23B 109.1 .
C26 C23 H23B 109.1 .
H23A C23 H23B 107.8 .
C21 C24 C22 113.18(19) .
C21 C24 H24A 108.9 .
C22 C24 H24A 108.9 .
C21 C24 H24B 108.9 .
C22 C24 H24B 108.9 .
H24A C24 H24B 107.8 .
N3 C25 C27 113.9(2) .
N3 C25 H25A 108.8 .
C27 C25 H25A 108.8 .
N3 C25 H25B 108.8 .
C27 C25 H25B 108.8 .
H25A C25 H25B 107.7 .
C28 C26 C23 114.3(2) .
C28 C26 H26A 108.7 .
C23 C26 H26A 108.7 .
C28 C26 H26B 108.7 .
C23 C26 H26B 108.7 .
H26A C26 H26B 107.6 .
C29 C27 C25 112.6(2) .
C29 C27 H27A 109.1 .
C25 C27 H27A 109.1 .
C29 C27 H27B 109.1 .
C25 C27 H27B 109.1 .
H27A C27 H27B 107.8 .
C26 C28 H28A 109.5 .
C26 C28 H28B 109.5 .
H28A C28 H28B 109.5 .
C26 C28 H28C 109.5 .
H28A C28 H28C 109.5 .
H28B C28 H28C 109.5 .
C31A C29 C27 117(2) .
C27 C29 C31 114.0(3) .
C27 C29 H29A 108.7 .
C31 C29 H29A 108.7 .
C27 C29 H29B 108.7 .
C31 C29 H29B 108.7 .
H29A C29 H29B 107.6 .
C31A C29 H29C 108.1 .
C27 C29 H29C 108.1 .
C31A C29 H29D 108.1 .
C27 C29 H29D 108.1 .
H29C C29 H29D 107.3 .
C32 C30 C31 116.6(3) .
C32 C30 H30A 108.1 .
C31 C30 H30A 108.1 .
C32 C30 H30B 108.1 .
C31 C30 H30B 108.1 .
H30A C30 H30B 107.3 .
C30 C31 C29 115.5(3) .
C30 C31 H31A 108.4 .
C29 C31 H31A 108.4 .
C30 C31 H31B 108.4 .
C29 C31 H31B 108.4 .
H31A C31 H31B 107.5 .
C30 C32 H32A 109.5 .
C30 C32 H32B 109.5 .
H32A C32 H32B 109.5 .
C30 C32 H32C 109.5 .
H32A C32 H32C 109.5 .
H32B C32 H32C 109.5 .
C29 C31A C30A 151(3) .
C29 C31A H31C 98.9 .
C30A C31A H31C 98.9 .
C29 C31A H31D 98.9 .
C30A C31A H31D 98.9 .
H31C C31A H31D 103.9 .
C32A C30A C31A 114(3) .
C32A C30A H30C 108.8 .
C31A C30A H30C 108.8 .
C32A C30A H30D 108.8 .
C31A C30A H30D 108.8 .
H30C C30A H30D 107.7 .
C30A C32A H32D 109.5 .
C30A C32A H32E 109.5 .
H32D C32A H32E 109.5 .
C30A C32A H32F 109.5 .
H32D C32A H32F 109.5 .
H32E C32A H32F 109.5 .

loop_
_geom_bond_atom_site_label_1
_geom_bond_atom_site_label_2
_geom_bond_distance
_geom_bond_site_symmetry_2
O1 C6 1.337(2) .
O1 C5 1.372(2) .
O2 C11 1.223(3) .
N3 C18 1.370(3) .
N3 C25 1.461(3) .
N3 C22 1.462(3) .
C4 C8 1.389(3) .
C4 C9 1.408(3) .
C4 C11 1.485(3) .
C5 C17 1.378(3) .
C5 C7 1.392(3) .
C6 C15 1.387(3) .
C6 C13 1.421(3) .
C7 C14 1.412(3) .
C7 C16 1.427(3) .
C8 C19 1.379(3) .
C8 H8 0.9300 .
C9 C12 1.399(3) .
C9 C16 1.523(3) 2_566
C10 C14 1.368(3) .
C10 C18 1.424(3) .
C10 H10 0.9300 .
C11 C15 1.458(3) .
C12 C20 1.370(3) .
C12 H12 0.9300 .
C13 C16 1.377(3) .
C13 C15 1.511(3) 2_566
C14 H14 0.9300 .
C15 C13 1.511(3) 2_566
C16 C9 1.523(3) 2_566
C17 C18 1.406(3) .
C17 H17 0.9300 .
C19 C20 1.392(3) .
C19 H19 0.9300 .
C20 H20 0.9300 .
C21 C23 1.519(3) .
C21 C24 1.528(3) .
C21 H21A 0.9700 .
C21 H21B 0.9700 .
C22 C24 1.529(3) .
C22 H22A 0.9700 .
C22 H22B 0.9700 .
C23 C26 1.526(3) .
C23 H23A 0.9700 .
C23 H23B 0.9700 .
C24 H24A 0.9700 .
C24 H24B 0.9700 .
C25 C27 1.532(4) .
C25 H25A 0.9700 .
C25 H25B 0.9700 .
C26 C28 1.509(4) .
C26 H26A 0.9700 .
C26 H26B 0.9700 .
C27 C29 1.531(4) .
C27 H27A 0.9700 .
C27 H27B 0.9700 .
C28 H28A 0.9600 .
C28 H28B 0.9600 .
C28 H28C 0.9600 .
C29 C31A 1.480(18) .
C29 C31 1.562(4) .
C29 H29A 0.9700 .
C29 H29B 0.9700 .
C29 H29C 0.9700 .
C29 H29D 0.9700 .
C30 C32 1.489(4) .
C30 C31 1.490(5) .
C30 H30A 0.9700 .
C30 H30B 0.9700 .
C31 H31A 0.9700 .
C31 H31B 0.9700 .
C32 H32A 0.9600 .
C32 H32B 0.9600 .
C32 H32C 0.9600 .
C31A C30A 1.536(18) .
C31A H31C 0.9700 .
C31A H31D 0.9700 .
C30A C32A 1.48(2) .
C30A H30C 0.9700 .
C30A H30D 0.9700 .
C32A H32D 0.9600 .
C32A H32E 0.9600 .
C32A H32F 0.9600 .

loop_
_geom_torsion_atom_site_label_1
_geom_torsion_atom_site_label_2
_geom_torsion_atom_site_label_3
_geom_torsion_atom_site_label_4
_geom_torsion
_geom_torsion_site_symmetry_1
_geom_torsion_site_symmetry_4
C6 O1 C5 C17 -166.65(17) . .
C6 O1 C5 C7 12.8(3) . .
C5 O1 C6 C15 169.10(18) . .
C5 O1 C6 C13 -12.2(3) . .
O1 C5 C7 C14 -174.55(18) . .
C17 C5 C7 C14 4.8(3) . .
O1 C5 C7 C16 0.4(3) . .
C17 C5 C7 C16 179.76(19) . .
C9 C4 C8 C19 1.6(3) . .
C11 C4 C8 C19 -175.7(2) . .
C8 C4 C9 C12 -4.8(3) . .
C11 C4 C9 C12 172.3(2) . .
C8 C4 C9 C16 178.58(18) . 2_566
C11 C4 C9 C16 -4.2(3) . 2_566
C8 C4 C11 O2 -13.0(3) . .
C9 C4 C11 O2 169.8(2) . .
C8 C4 C11 C15 164.87(19) . .
C9 C4 C11 C15 -12.4(3) . .
C4 C9 C12 C20 4.0(3) . .
C16 C9 C12 C20 -179.53(19) 2_566 .
O1 C6 C13 C16 -1.4(3) . .
C15 C6 C13 C16 177.2(2) . .
O1 C6 C13 C15 -179.84(17) . 2_566
C15 C6 C13 C15 -1.3(3) . 2_566
C18 C10 C14 C7 0.2(3) . .
C5 C7 C14 C10 -3.5(3) . .
C16 C7 C14 C10 -177.8(2) . .
O1 C6 C15 C11 1.2(3) . .
C13 C6 C15 C11 -177.34(19) . .
O1 C6 C15 C13 179.88(16) . 2_566
C13 C6 C15 C13 1.3(3) . 2_566
O2 C11 C15 C6 12.8(3) . .
C4 C11 C15 C6 -164.93(19) . .
O2 C11 C15 C13 -165.8(2) . 2_566
C4 C11 C15 C13 16.5(3) . 2_566
C6 C13 C16 C7 14.2(3) . .
C15 C13 C16 C7 -167.39(18) 2_566 .
C6 C13 C16 C9 -165.69(18) . 2_566
C15 C13 C16 C9 12.7(3) 2_566 2_566
C5 C7 C16 C13 -13.6(3) . .
C14 C7 C16 C13 160.6(2) . .
C5 C7 C16 C9 166.33(19) . 2_566
C14 C7 C16 C9 -19.5(3) . 2_566
O1 C5 C17 C18 176.66(18) . .
C7 C5 C17 C18 -2.8(3) . .
C25 N3 C18 C17 -11.3(3) . .
C22 N3 C18 C17 176.7(2) . .
C25 N3 C18 C10 171.2(2) . .
C22 N3 C18 C10 -0.7(3) . .
C5 C17 C18 N3 -178.5(2) . .
C5 C17 C18 C10 -0.9(3) . .
C14 C10 C18 N3 179.6(2) . .
C14 C10 C18 C17 2.1(3) . .
C4 C8 C19 C20 2.5(3) . .
C9 C12 C20 C19 0.1(3) . .
C8 C19 C20 C12 -3.4(3) . .
C18 N3 C22 C24 82.5(3) . .
C25 N3 C22 C24 -89.8(2) . .
C24 C21 C23 C26 -174.2(2) . .
C23 C21 C24 C22 -73.3(3) . .
N3 C22 C24 C21 -175.73(18) . .
C18 N3 C25 C27 84.8(3) . .
C22 N3 C25 C27 -102.9(2) . .
C21 C23 C26 C28 172.5(2) . .
N3 C25 C27 C29 -169.6(2) . .
C25 C27 C29 C31A 107(2) . .
C25 C27 C29 C31 170.0(2) . .
C32 C30 C31 C29 -57.2(4) . .
C27 C29 C31 C30 -59.4(4) . .
C27 C29 C31A C30A 112(8) . .
C29 C31A C30A C32A -103(9) . .
